data_2209303
loop_
_publ_author_name
'Tan, Xiao-Hong'
'Sang, Qiu-Zhang'
'Song, Xin-Jian'

_publ_section_title
;
 1-(2-Chlorobenzoyl)-3-(5-trifluoromethyl-1,3,4-thiadiazol-2-yl)urea
;
_journal_coeditor_code SG2027
_journal_issue 6
_journal_name_full 'Acta Crystallographica Section E'
_journal_page_first o2473
_journal_page_last o2474
_journal_paper_doi 10.1107/S1600536806018149
_journal_volume 62
_journal_year 2006
_chemical_formula_iupac 'C11 H6 Cl F3 N4 O2 S'
_chemical_formula_moiety 'C11 H6 Cl F3 N4 O2 S'
_chemical_formula_sum 'C11 H6 Cl F3 N4 O2 S'
_chemical_formula_weight 350.72
_chemical_melting_point 479
_chemical_name_systematic
;
1-(2-Chlorobenzoyl)-3-(5-trifluoromethyl-1,3,4-thiadiazol-2-yl)urea
;
_space_group_IT_number 14
_symmetry_cell_setting monoclinic
_symmetry_space_group_name_Hall '-P 2ybc'
_symmetry_space_group_name_H-M 'P 1 21/c 1'
_atom_sites_solution_hydrogens geom
_atom_sites_solution_primary direct
_atom_sites_solution_secondary difmap
_audit_creation_method SHELXL-97
_cell_angle_alpha 90.00
_cell_angle_beta 95.606(2)
_cell_angle_gamma 90.00
_cell_formula_units_Z 4
_cell_length_a 15.657(2)
_cell_length_b 9.6399(14)
_cell_length_c 9.5673(14)
_cell_measurement_reflns_used 3598
_cell_measurement_temperature 292(2)
_cell_measurement_theta_max 20.74
_cell_measurement_theta_min 2.48
_cell_volume 1437.1(3)
_computing_cell_refinement 'SAINT (Bruker, 2001)'
_computing_data_collection 'SMART (Bruker, 2001)'
_computing_data_reduction SAINT
_computing_molecular_graphics 'SHELXTL (Sheldrick, 2001)'
_computing_publication_material SHELXTL
_computing_structure_refinement 'SHELXL97 (Sheldrick, 1997)'
_computing_structure_solution 'SHELXS97 (Sheldrick, 1997)'
_diffrn_ambient_temperature 292(2)
_diffrn_measured_fraction_theta_full 0.994
_diffrn_measured_fraction_theta_max 0.994
_diffrn_measurement_device_type 'Bruker SMART CCD area-detector'
_diffrn_measurement_method '\f and \w'
_diffrn_radiation_monochromator graphite
_diffrn_radiation_source 'fine-focus sealed tube'
_diffrn_radiation_type MoK\a
_diffrn_radiation_wavelength 0.71073
_diffrn_reflns_av_R_equivalents 0.0627
_diffrn_reflns_av_sigmaI/netI 0.0353
_diffrn_reflns_limit_h_max 18
_diffrn_reflns_limit_h_min -18
_diffrn_reflns_limit_k_max 11
_diffrn_reflns_limit_k_min -11
_diffrn_reflns_limit_l_max 11
_diffrn_reflns_limit_l_min -11
_diffrn_reflns_number 13453
_diffrn_reflns_theta_full 25.01
_diffrn_reflns_theta_max 25.01
_diffrn_reflns_theta_min 2.48
_diffrn_standards_decay_% 0
_diffrn_standards_interval_count 0
_diffrn_standards_interval_time 0
_diffrn_standards_number 0
_exptl_absorpt_coefficient_mu 0.456
_exptl_absorpt_correction_T_max 0.9558
_exptl_absorpt_correction_T_min 0.8753
_exptl_absorpt_correction_type multi-scan
_exptl_absorpt_process_details '(SADABS; Sheldrick, 1996)'
_exptl_crystal_colour colourless
_exptl_crystal_density_diffrn 1.621
_exptl_crystal_density_method 'not measured'
_exptl_crystal_description block
_exptl_crystal_F_000 704
_exptl_crystal_size_max 0.30
_exptl_crystal_size_mid 0.20
_exptl_crystal_size_min 0.10
_refine_diff_density_max 0.182
_refine_diff_density_min -0.148
_refine_ls_extinction_method none
_refine_ls_goodness_of_fit_ref 0.998
_refine_ls_hydrogen_treatment constr
_refine_ls_matrix_type full
_refine_ls_number_parameters 298
_refine_ls_number_reflns 2523
_refine_ls_number_restraints 38
_refine_ls_restrained_S_all 1.024
_refine_ls_R_factor_all 0.0634
_refine_ls_R_factor_gt 0.0447
_refine_ls_shift/su_max 0.000
_refine_ls_shift/su_mean 0.000
_refine_ls_structure_factor_coef Fsqd
_refine_ls_weighting_details 'calc w=1/[\s^2^(Fo^2^)+(0.0735P)^2^] where P=(Fo^2^+2Fc^2^)/3'
_refine_ls_weighting_scheme calc
_refine_ls_wR_factor_gt 0.1165
_refine_ls_wR_factor_ref 0.1260
_reflns_number_gt 1753
_reflns_number_total 2523
_reflns_threshold_expression I>2\s(I)
_cod_data_source_file sg2027.cif
_cod_data_source_block I
_cod_depositor_comments
;
The following automatic conversions were performed:
'_symmetry_cell_setting' value 'Monoclinic' changed to 'monoclinic'
according to '/home/saulius/struct/CIF-dictionaries/cif_core.dic'
dictionary named 'cif_core.dic' version 2.4.1 from 2010-06-29.

Automatic conversion script
Id: cif_fix_enum 1527 2010-12-29 10:47:43Z saulius 

The following automatic conversions were performed:

'_symmetry_cell_setting' value 'Monoclinic' changed to 'monoclinic'
according to /home/saulius/struct/CIF-dictionaries/cif_core.dic
dictionary named 'cif_core.dic' version 2.4.1 from 2010-06-29.

Automatic conversion script
Id: cif_fix_values 1715 2011-07-08 13:25:40Z adriana 
;
_cod_original_sg_symbol_H-M 'P 21/c'
_cod_database_code 2209303
_cod_database_fobs_code 2209303

loop_
_symmetry_equiv_pos_as_xyz
'x, y, z'
'-x, y+1/2, -z+1/2'
'-x, -y, -z'
'x, -y-1/2, z-1/2'

loop_
_atom_site_type_symbol
_atom_site_label
_atom_site_fract_x
_atom_site_fract_y
_atom_site_fract_z
_atom_site_U_iso_or_equiv
_atom_site_adp_type
_atom_site_calc_flag
_atom_site_refinement_flags
_atom_site_occupancy
_atom_site_disorder_assembly
_atom_site_disorder_group
C C1 0.44653(19) 0.1183(5) 0.2314(5) 0.1292(12) Uani d DU 1 . .
C C2 0.35659(16) 0.1665(4) 0.2405(4) 0.1046(9) Uani d D 1 B .
C C3 0.21088(15) 0.2090(3) 0.2287(3) 0.0966(8) Uani d D 1 . .
C C4 0.07395(13) 0.1348(3) 0.1211(2) 0.0737(6) Uani d . 1 . .
C C5 -0.05626(16) 0.2634(3) 0.1710(3) 0.0952(8) Uani d D 1 . .
C C6 -0.15026(15) 0.2696(3) 0.1241(3) 0.0864(7) Uani d . 1 A .
C C7 -0.20459(17) 0.1649(3) 0.1555(3) 0.1055(9) Uani d . 1 . .
H H7 -0.1822 0.0871 0.2034 0.127 Uiso calc R 1 B .
C C8 -0.29149(19) 0.1725(4) 0.1174(4) 0.1199(11) Uani d . 1 . .
H H8 -0.3273 0.1010 0.1409 0.144 Uiso calc R 1 . .
C C9 -0.32475(18) 0.2835(4) 0.0462(3) 0.1131(10) Uani d . 1 . .
H H9 -0.3836 0.2890 0.0217 0.136 Uiso calc R 1 B .
C C10 -0.2725(2) 0.3880(4) 0.0099(3) 0.1124(9) Uani d . 1 A .
H H10 -0.2953 0.4638 -0.0411 0.135 Uiso calc R 1 . .
C C11 -0.18551(17) 0.3801(3) 0.0494(3) 0.0994(8) Uani d D 1 . .
Cl Cl1 -0.12204(10) 0.51454(15) -0.00119(18) 0.1593(6) Uani d PD 0.92 A 1
Cl Cl1' -0.0977(4) 0.4497(9) -0.0299(10) 0.071(2) Uani d PD 0.08 A 2
F F1 0.5030(4) 0.2173(9) 0.2450(17) 0.175(3) Uani d PD 0.52 B 1
F F2 0.4715(7) 0.0396(13) 0.3438(14) 0.173(4) Uani d PD 0.52 B 1
F F3 0.4560(10) 0.049(2) 0.1222(13) 0.202(8) Uani d PD 0.52 B 1
F F1' 0.4827(5) 0.1971(16) 0.1409(16) 0.215(5) Uani d PDU 0.48 B 2
F F2' 0.4918(7) 0.120(2) 0.3442(13) 0.233(7) Uani d PDU 0.48 B 2
F F3' 0.4470(9) -0.0034(12) 0.1771(18) 0.189(7) Uani d PD 0.48 B 2
N N1 0.3402(6) 0.2738(9) 0.3165(10) 0.091(2) Uani d PD 0.52 B 1
N N2 0.2560(6) 0.3008(10) 0.3100(9) 0.090(2) Uani d PD 0.52 B 1
N N1A 0.3334(16) 0.2193(15) 0.3647(14) 0.100(5) Uani d PD 0.25 B 2
N N2A 0.2478(16) 0.2469(18) 0.3602(12) 0.090(4) Uani d PD 0.25 B 2
N N1B 0.346(2) 0.3053(13) 0.2609(18) 0.095(5) Uani d PD 0.23 B 3
N N2B 0.2548(19) 0.332(2) 0.2536(15) 0.084(5) Uani d PD 0.23 B 3
N N3 0.12278(12) 0.2170(2) 0.2109(2) 0.0957(7) Uani d D 1 B .
H H3 0.0998(17) 0.283(2) 0.254(3) 0.115 Uiso d D 1 . .
N N4 -0.01371(10) 0.1609(2) 0.1095(2) 0.0770(5) Uani d D 1 B .
H H4 -0.0399(14) 0.103(2) 0.051(2) 0.092 Uiso d D 1 . .
O O1 0.10416(9) 0.04761(17) 0.0516(2) 0.0903(5) Uani d . 1 B .
O O2 -0.0235(8) 0.3426(13) 0.2504(13) 0.094(5) Uani d P 0.52 B 1
O O2A -0.014(2) 0.382(3) 0.208(3) 0.098(8) Uani d PD 0.25 B 2
O O2B -0.0238(19) 0.303(3) 0.3006(18) 0.117(9) Uani d PD 0.23 B 3
S S1 0.26987(4) 0.08790(7) 0.15341(7) 0.0883(3) Uani d . 1 B .

loop_
_atom_site_aniso_label
_atom_site_aniso_U_11
_atom_site_aniso_U_22
_atom_site_aniso_U_33
_atom_site_aniso_U_12
_atom_site_aniso_U_13
_atom_site_aniso_U_23
C1 0.0557(17) 0.158(4) 0.170(4) -0.009(2) -0.008(2) -0.005(3)
C2 0.0579(15) 0.128(3) 0.125(3) -0.0091(15) -0.0100(14) -0.008(2)
C3 0.0587(13) 0.1166(19) 0.1102(19) -0.0091(13) -0.0129(13) -0.0252(16)
C4 0.0514(12) 0.0796(14) 0.0886(15) -0.0048(11) -0.0007(11) -0.0051(12)
C5 0.0629(14) 0.118(2) 0.1023(19) 0.0011(14) -0.0020(14) -0.0369(18)
C6 0.0580(13) 0.1097(19) 0.0918(16) 0.0046(13) 0.0091(12) -0.0258(15)
C7 0.0696(16) 0.126(2) 0.120(2) 0.0124(16) 0.0046(14) 0.0050(17)
C8 0.0648(16) 0.169(3) 0.127(2) -0.0078(19) 0.0157(16) 0.010(2)
C9 0.0565(15) 0.176(3) 0.106(2) 0.0149(19) 0.0060(14) -0.010(2)
C10 0.088(2) 0.137(3) 0.108(2) 0.0155(19) -0.0103(16) -0.0063(18)
C11 0.0794(17) 0.118(2) 0.0991(18) -0.0030(15) -0.0002(14) -0.0186(16)
Cl1 0.1475(12) 0.1330(11) 0.1923(13) -0.0415(9) -0.0102(9) -0.0008(10)
Cl1' 0.040(3) 0.072(5) 0.097(5) -0.009(3) -0.005(3) -0.006(4)
F1 0.064(3) 0.182(5) 0.277(12) -0.030(3) 0.004(6) 0.009(7)
F2 0.097(7) 0.190(7) 0.226(10) 0.027(5) -0.009(6) 0.058(7)
F3 0.088(7) 0.25(2) 0.164(6) 0.049(11) -0.003(4) -0.097(11)
F1' 0.090(5) 0.244(12) 0.205(11) -0.045(5) 0.042(6) 0.018(9)
F2' 0.082(6) 0.23(3) 0.205(9) 0.033(11) -0.071(6) -0.054(9)
F3' 0.069(3) 0.180(5) 0.26(2) 0.022(3) 0.001(9) -0.046(9)
N1 0.059(4) 0.116(6) 0.095(8) -0.027(7) -0.008(8) -0.006(5)
N2 0.066(4) 0.119(10) 0.081(7) -0.015(8) -0.015(8) -0.013(5)
N1A 0.069(8) 0.109(9) 0.118(12) -0.024(9) -0.022(8) 0.006(8)
N2A 0.075(9) 0.093(11) 0.098(10) -0.005(7) -0.016(8) -0.011(6)
N1B 0.056(6) 0.138(12) 0.090(11) -0.020(7) -0.002(9) 0.015(7)
N2B 0.061(6) 0.104(9) 0.082(11) -0.003(5) -0.024(9) -0.001(7)
N3 0.0579(11) 0.1126(16) 0.1129(16) 0.0022(10) -0.0107(11) -0.0382(13)
N4 0.0506(10) 0.0870(13) 0.0917(13) -0.0021(9) -0.0009(9) -0.0199(10)
O1 0.0484(8) 0.0933(11) 0.1280(13) -0.0036(7) 0.0023(8) -0.0324(10)
O2 0.070(5) 0.122(12) 0.088(10) 0.004(7) -0.010(8) -0.039(10)
O2A 0.077(7) 0.078(8) 0.14(2) -0.019(5) 0.008(12) -0.029(10)
O2B 0.091(7) 0.20(2) 0.055(9) 0.053(10) -0.012(7) -0.036(10)
S1 0.0527(4) 0.0980(5) 0.1115(5) -0.0045(3) -0.0058(3) -0.0075(3)

loop_
_atom_type_symbol
_atom_type_description
_atom_type_scat_dispersion_real
_atom_type_scat_dispersion_imag
_atom_type_scat_source
C C 0.0033 0.0016 'International Tables Vol C Tables 4.2.6.8 and 6.1.1.4'
H H 0.0000 0.0000 'International Tables Vol C Tables 4.2.6.8 and 6.1.1.4'
N N 0.0061 0.0033 'International Tables Vol C Tables 4.2.6.8 and 6.1.1.4'
O O 0.0106 0.0060 'International Tables Vol C Tables 4.2.6.8 and 6.1.1.4'
F F 0.0171 0.0103 'International Tables Vol C Tables 4.2.6.8 and 6.1.1.4'
S S 0.1246 0.1234 'International Tables Vol C Tables 4.2.6.8 and 6.1.1.4'
Cl Cl 0.1484 0.1585 'International Tables Vol C Tables 4.2.6.8 and 6.1.1.4'

loop_
_geom_angle_atom_site_label_1
_geom_angle_atom_site_label_2
_geom_angle_atom_site_label_3
_geom_angle
_geom_angle_publ_flag
F2' C1 F3 128.8(10) ?
F2' C1 F3' 109.8(9) ?
F2' C1 F1 65.0(7) ?
F3 C1 F1 109.8(8) ?
F3' C1 F1 133.0(8) ?
F2' C1 F1' 108.8(7) ?
F3 C1 F1' 70.7(8) ?
F3' C1 F1' 103.9(8) ?
F1 C1 F1' 46.5(5) ?
F3 C1 F2 108.4(9) ?
F3' C1 F2 78.2(9) ?
F1 C1 F2 101.1(6) ?
F1' C1 F2 137.7(6) ?
F2' C1 C2 114.2(7) ?
F3 C1 C2 113.6(7) ?
F3' C1 C2 110.5(7) ?
F1 C1 C2 113.7(5) ?
F1' C1 C2 109.1(6) ?
F2 C1 C2 109.4(7) ?
N1B C2 N1A 57.7(5) ?
N1 C2 C1 121.1(5) ?
N1B C2 C1 116.5(13) ?
N1A C2 C1 119.7(11) ?
N1 C2 S1 115.8(5) yes
N1B C2 S1 113.6(13) ?
N1A C2 S1 108.8(10) ?
C1 C2 S1 123.0(3) ?
N2 C3 N3 120.2(5) yes
N3 C3 N2B 116.8(14) ?
N3 C3 N2A 115.0(11) ?
N2B C3 N2A 57.1(5) ?
N2 C3 S1 115.2(5) yes
N3 C3 S1 124.63(19) yes
N2B C3 S1 112.5(14) ?
N2A C3 S1 111.9(12) ?
O1 C4 N3 122.38(19) yes
O1 C4 N4 121.56(19) yes
N3 C4 N4 116.0(2) yes
O2A C5 O2B 52(2) ?
O2 C5 N4 123.9(7) yes
O2A C5 N4 118.8(18) ?
O2B C5 N4 116.7(14) ?
O2 C5 C6 121.9(7) yes
O2A C5 C6 119.1(19) ?
O2B C5 C6 122.3(14) ?
N4 C5 C6 114.1(2) ?
C11 C6 C7 117.4(2) ?
C11 C6 C5 121.5(3) ?
C7 C6 C5 121.2(3) ?
C6 C7 C8 121.4(3) ?
C6 C7 H7 119.3 ?
C8 C7 H7 119.3 ?
C9 C8 C7 120.0(3) ?
C9 C8 H8 120.0 ?
C7 C8 H8 120.0 ?
C8 C9 C10 120.3(3) ?
C8 C9 H9 119.9 ?
C10 C9 H9 119.9 ?
C9 C10 C11 119.3(3) ?
C9 C10 H10 120.3 ?
C11 C10 H10 120.3 ?
C6 C11 C10 121.5(3) ?
C6 C11 Cl1 121.0(2) ?
C10 C11 Cl1 117.4(3) ?
C6 C11 Cl1' 103.2(3) ?
C10 C11 Cl1' 130.6(4) ?
C2 N1 N2 112.0(8) yes
C3 N2 N1 111.2(9) yes
N2A N1A C2 112.8(17) ?
N1A N2A C3 107.4(17) ?
C2 N1B N2B 108(2) ?
C3 N2B N1B 109(2) ?
C4 N3 C3 123.0(2) yes
C4 N3 H3 120(2) ?
C3 N3 H3 116(2) ?
C5 N4 C4 128.3(2) yes
C5 N4 H4 121.8(17) ?
C4 N4 H4 109.8(17) ?
C3 S1 C2 85.81(14) yes

loop_
_geom_bond_atom_site_label_1
_geom_bond_atom_site_label_2
_geom_bond_distance
_geom_bond_publ_flag
C1 F2' 1.232(10) ?
C1 F3 1.261(11) ?
C1 F3' 1.283(12) ?
C1 F1 1.299(8) ?
C1 F1' 1.320(9) ?
C1 F2 1.343(10) ?
C1 C2 1.493(4) ?
C2 N1 1.304(8) yes
C2 N1B 1.366(13) ?
C2 N1A 1.374(13) ?
C2 S1 1.700(3) yes
C3 N2 1.334(8) yes
C3 N3 1.376(3) yes
C3 N2B 1.376(13) ?
C3 N2A 1.381(12) ?
C3 S1 1.693(3) yes
C4 O1 1.198(3) yes
C4 N3 1.350(3) yes
C4 N4 1.389(3) yes
C5 O2 1.161(13) yes
C5 O2A 1.347(16) ?
C5 O2B 1.349(14) ?
C5 N4 1.358(3) yes
C5 C6 1.497(4) ?
C6 C11 1.369(4) ?
C6 C7 1.372(4) ?
C7 C8 1.376(4) ?
C7 H7 0.9300 ?
C8 C9 1.345(5) ?
C8 H8 0.9300 ?
C9 C10 1.363(4) ?
C9 H9 0.9300 ?
C10 C11 1.380(4) ?
C10 H10 0.9300 ?
C11 Cl1 1.731(3) ?
C11 Cl1' 1.766(7) ?
N1 N2 1.339(8) yes
N1A N2A 1.36(3) ?
N1B N2B 1.44(4) ?
N3 H3 0.859(10) ?
N4 H4 0.862(10) ?

loop_
_geom_hbond_atom_site_label_D
_geom_hbond_atom_site_label_H
_geom_hbond_atom_site_label_A
_geom_hbond_site_symmetry_A
_geom_hbond_distance_DH
_geom_hbond_distance_HA
_geom_hbond_distance_DA
_geom_hbond_angle_DHA
N4 H4 O1 3 0.862(10) 1.975(11) 2.827(2) 170(2)
N3 H3 O2 . 0.859(10) 2.01(3) 2.650(14) 131(3)

loop_
_geom_torsion_atom_site_label_1
_geom_torsion_atom_site_label_2
_geom_torsion_atom_site_label_3
_geom_torsion_atom_site_label_4
_geom_torsion
F2' C1 C2 N1 41.9(14)
F3 C1 C2 N1 -156.7(13)
F3' C1 C2 N1 166.2(11)
F1 C1 C2 N1 -30.2(11)
F1' C1 C2 N1 -80.1(12)
F2 C1 C2 N1 82.0(10)
F2' C1 C2 N1B 72.3(14)
F3 C1 C2 N1B -126.3(14)
F3' C1 C2 N1B -163.3(12)
F1 C1 C2 N1B 0.3(13)
F1' C1 C2 N1B -49.7(13)
F2 C1 C2 N1B 112.4(11)
F2' C1 C2 N1A 6.1(14)
F3 C1 C2 N1A 167.4(13)
F3' C1 C2 N1A 130.4(12)
F1 C1 C2 N1A -66.0(12)
F1' C1 C2 N1A -115.9(12)
F2 C1 C2 N1A 46.2(11)
F2' C1 C2 S1 -138.5(11)
F3 C1 C2 S1 22.8(12)
F3' C1 C2 S1 -14.2(10)
F1 C1 C2 S1 149.4(8)
F1' C1 C2 S1 99.5(10)
F2 C1 C2 S1 -98.4(8)
O2 C5 C6 C11 64.1(8)
O2A C5 C6 C11 34.5(15)
O2B C5 C6 C11 96.1(14)
N4 C5 C6 C11 -114.0(3)
O2 C5 C6 C7 -115.4(8)
O2A C5 C6 C7 -145.1(14)
O2B C5 C6 C7 -83.4(14)
N4 C5 C6 C7 66.5(3)
C11 C6 C7 C8 -2.1(4)
C5 C6 C7 C8 177.4(3)
C6 C7 C8 C9 0.9(5)
C7 C8 C9 C10 0.8(5)
C8 C9 C10 C11 -1.4(5)
C7 C6 C11 C10 1.6(4)
C5 C6 C11 C10 -177.9(3)
C7 C6 C11 Cl1 -177.6(2)
C5 C6 C11 Cl1 2.9(4)
C7 C6 C11 Cl1' -156.6(4)
C5 C6 C11 Cl1' 23.9(4)
C9 C10 C11 C6 0.1(4)
C9 C10 C11 Cl1 179.3(2)
C9 C10 C11 Cl1' 151.7(4)
N1B C2 N1 N2 92(4)
N1A C2 N1 N2 -84(2)
C1 C2 N1 N2 179.5(6)
S1 C2 N1 N2 -0.1(11)
N3 C3 N2 N1 178.6(6)
N2B C3 N2 N1 -91(4)
N2A C3 N2 N1 90(3)
S1 C3 N2 N1 -1.5(10)
C2 N1 N2 C3 1.0(12)
N1 C2 N1A N2A 84(2)
N1B C2 N1A N2A 81(2)
C1 C2 N1A N2A -174.4(8)
S1 C2 N1A N2A -25.3(13)
C2 N1A N2A C3 1.2(15)
N2 C3 N2A N1A -79(2)
N3 C3 N2A N1A 173.7(8)
N2B C3 N2A N1A -79(2)
S1 C3 N2A N1A 24.0(11)
N1 C2 N1B N2B -78(3)
N1A C2 N1B N2B -75.3(18)
C1 C2 N1B N2B 174.8(8)
S1 C2 N1B N2B 22.8(13)
N2 C3 N2B N1B 79(3)
N3 C3 N2B N1B -176.5(9)
N2A C3 N2B N1B 80(2)
S1 C3 N2B N1B -22.6(12)
C2 N1B N2B C3 -0.1(16)
O1 C4 N3 C3 1.0(4)
N4 C4 N3 C3 -176.6(2)
N2 C3 N3 C4 174.2(5)
N2B C3 N3 C4 144.7(7)
N2A C3 N3 C4 -151.1(7)
S1 C3 N3 C4 -5.7(4)
O2 C5 N4 C4 -4.0(8)
O2A C5 N4 C4 25.5(16)
O2B C5 N4 C4 -34.2(14)
C6 C5 N4 C4 174.1(2)
O1 C4 N4 C5 -173.5(2)
N3 C4 N4 C5 4.1(4)
N2 C3 S1 C2 1.2(5)
N3 C3 S1 C2 -178.9(3)
N2B C3 S1 C2 29.6(6)
N2A C3 S1 C2 -32.6(6)
N1 C2 S1 C3 -0.6(6)
N1B C2 S1 C3 -30.3(7)
N1A C2 S1 C3 31.9(7)
C1 C2 S1 C3 179.8(4)
